data_7205341
loop_
_publ_author_name
'Yi, Fei-Yan'
'Xu, Hai-Bing'
'Zhou, Tian-Hua'
'Mao, Jiang-Gao'

_publ_section_title
;
 Towards rational design of zinc(ii) and cadmium(ii)
 sulfonate-arsonates with low dimensional aggregations
;
_journal_issue 5
_journal_name_full CrystEngComm
_journal_page_first 1480
_journal_paper_doi 10.1039/c0ce00375a
_journal_volume 13
_journal_year 2011
_chemical_formula_sum 'C16 H13 As N2 O6 S Zn'
_chemical_formula_weight 501.63
_chemical_name_systematic
; 
 ? 
;
_space_group_IT_number 14
_symmetry_cell_setting monoclinic
_symmetry_space_group_name_Hall '-P 2yn'
_symmetry_space_group_name_H-M 'P 1 21/n 1'
_atom_sites_solution_hydrogens geom
_atom_sites_solution_primary direct
_atom_sites_solution_secondary difmap
_audit_creation_method SHELXL-97
_cell_angle_alpha 90.00
_cell_angle_beta 93.599(6)
_cell_angle_gamma 90.00
_cell_formula_units_Z 4
_cell_length_a 14.0169(11)
_cell_length_b 8.0918(5)
_cell_length_c 15.4783(14)
_cell_measurement_reflns_used 4543
_cell_measurement_temperature 293(2)
_cell_measurement_theta_max 27.4797
_cell_measurement_theta_min 3.1544
_cell_volume 1752.1(2)
_computing_cell_refinement 'CrystalClear (Rigaku/MSC Inc., 2005)'
_computing_data_collection 'CrystalClear (Rigaku/MSC Inc., 2005)'
_computing_data_reduction 'CrystalClear (Rigaku/MSC Inc., 2005)'
_computing_structure_refinement 'SHELXL-97 (Sheldrick, 1997)'
_computing_structure_solution 'SHELXS-97 (Sheldrick, 1990)'
_diffrn_ambient_temperature 293(2)
_diffrn_detector_area_resol_mean 14.6306
_diffrn_measured_fraction_theta_full 0.996
_diffrn_measured_fraction_theta_max 0.996
_diffrn_measurement_device_type 'Mercury70 (2x2 bin mode)'
_diffrn_measurement_method CCD_Profile_fitting
_diffrn_radiation_monochromator graphite
_diffrn_radiation_source 'fine-focus sealed tube'
_diffrn_radiation_type MoK\a
_diffrn_radiation_wavelength 0.71073
_diffrn_reflns_av_R_equivalents 0.0385
_diffrn_reflns_av_sigmaI/netI 0.0389
_diffrn_reflns_limit_h_max 18
_diffrn_reflns_limit_h_min -17
_diffrn_reflns_limit_k_max 10
_diffrn_reflns_limit_k_min -10
_diffrn_reflns_limit_l_max 19
_diffrn_reflns_limit_l_min -20
_diffrn_reflns_number 13039
_diffrn_reflns_theta_full 27.48
_diffrn_reflns_theta_max 27.48
_diffrn_reflns_theta_min 2.64
_exptl_absorpt_coefficient_mu 3.433
_exptl_absorpt_correction_T_max 1
_exptl_absorpt_correction_T_min 0.6052
_exptl_absorpt_correction_type multi-scan
_exptl_crystal_colour colorless
_exptl_crystal_density_diffrn 1.902
_exptl_crystal_density_method 'not measured'
_exptl_crystal_description brick
_exptl_crystal_F_000 1000
_exptl_crystal_size_max 0.45
_exptl_crystal_size_mid 0.2
_exptl_crystal_size_min 0.2
_refine_diff_density_max 0.491
_refine_diff_density_min -0.371
_refine_diff_density_rms 0.083
_refine_ls_extinction_method shelxtl
_refine_ls_goodness_of_fit_ref 1.065
_refine_ls_hydrogen_treatment constr
_refine_ls_matrix_type full
_refine_ls_number_parameters 244
_refine_ls_number_reflns 3998
_refine_ls_number_restraints 0
_refine_ls_restrained_S_all 1.065
_refine_ls_R_factor_all 0.0399
_refine_ls_R_factor_gt 0.0324
_refine_ls_shift/su_max 0.001
_refine_ls_shift/su_mean 0.000
_refine_ls_structure_factor_coef Fsqd
_refine_ls_weighting_details 'calc w=1/[\s^2^(Fo^2^)+(0.0365P)^2^+0.0000P] where P=(Fo^2^+2Fc^2^)/3'
_refine_ls_weighting_scheme calc
_refine_ls_wR_factor_gt 0.0727
_refine_ls_wR_factor_ref 0.0766
_reflns_number_gt 3483
_reflns_number_total 3998
_reflns_threshold_expression >2sigma(I)
_cod_data_source_file C0CE00375A.TXT
_cod_data_source_block 10
_cod_depositor_comments
;
The following automatic conversions were performed:
'_exptl_absorpt_correction_type' value 'Multi-scan' changed to
'multi-scan' according to
'/home/saulius/struct/CIF-dictionaries/cif_core.dic' dictionary named
'cif_core.dic' version 2.4.1 from 2010-06-29.

Automatic conversion script
Id: cif_fix_enum 1555 2011-01-17 13:19:09Z saulius 
;
_cod_original_sg_symbol_H-M P2(1)/n
_cod_database_code 7205341

loop_
_symmetry_equiv_pos_as_xyz
'x, y, z'
'-x+1/2, y+1/2, -z+1/2'
'-x, -y, -z'
'x-1/2, -y-1/2, z-1/2'

loop_
_atom_site_label
_atom_site_type_symbol
_atom_site_fract_x
_atom_site_fract_y
_atom_site_fract_z
_atom_site_U_iso_or_equiv
_atom_site_adp_type
_atom_site_occupancy
_atom_site_symmetry_multiplicity
_atom_site_calc_flag
_atom_site_refinement_flags
_atom_site_disorder_assembly
_atom_site_disorder_group
Zn1 Zn 0.71655(2) 0.69373(4) 0.612737(19) 0.02365(10) Uani 1 1 d . . .
As1 As 0.814018(18) 1.05030(3) 0.690664(17) 0.02244(9) Uani 1 1 d . . .
S1 S 0.93775(5) 0.68806(8) 0.66774(5) 0.02555(16) Uani 1 1 d . . .
N1 N 0.68882(15) 0.5966(3) 0.48761(14) 0.0275(5) Uani 1 1 d . . .
N2 N 0.57005(16) 0.7619(3) 0.58142(15) 0.0297(5) Uani 1 1 d . . .
C1 C 0.94124(18) 1.0315(3) 0.65029(16) 0.0237(6) Uani 1 1 d . . .
C2 C 0.98658(17) 0.8812(3) 0.63641(16) 0.0240(6) Uani 1 1 d . . .
C3 C 1.07327(19) 0.8813(4) 0.59705(19) 0.0350(7) Uani 1 1 d . . .
H3A H 1.1034 0.7817 0.5861 0.042 Uiso 1 1 calc R . .
C4 C 1.1147(2) 1.0281(4) 0.5742(2) 0.0418(8) Uani 1 1 d . . .
H4A H 1.1721 1.0269 0.5473 0.050 Uiso 1 1 calc R . .
C5 C 1.0719(2) 1.1752(4) 0.5909(2) 0.0413(8) Uani 1 1 d . . .
H5A H 1.1012 1.2739 0.5769 0.050 Uiso 1 1 calc R . .
C6 C 0.9850(2) 1.1779(4) 0.62870(18) 0.0323(7) Uani 1 1 d . . .
H6A H 0.9558 1.2784 0.6396 0.039 Uiso 1 1 calc R . .
C7 C 0.7523(2) 0.5134(4) 0.44380(19) 0.0329(7) Uani 1 1 d . . .
H7A H 0.8120 0.4909 0.4710 0.040 Uiso 1 1 calc R . .
C8 C 0.7334(2) 0.4595(4) 0.3601(2) 0.0449(8) Uani 1 1 d . . .
H8A H 0.7794 0.4027 0.3311 0.054 Uiso 1 1 calc R . .
C9 C 0.6442(3) 0.4919(5) 0.3202(2) 0.0537(10) Uani 1 1 d . . .
H9A H 0.6294 0.4578 0.2636 0.064 Uiso 1 1 calc R . .
C10 C 0.5775(2) 0.5755(4) 0.3657(2) 0.0442(8) Uani 1 1 d . . .
H10A H 0.5168 0.5964 0.3403 0.053 Uiso 1 1 calc R . .
C11 C 0.60174(19) 0.6277(4) 0.44914(18) 0.0298(6) Uani 1 1 d . . .
C12 C 0.53514(19) 0.7212(4) 0.50197(19) 0.0301(6) Uani 1 1 d . . .
C13 C 0.4440(2) 0.7677(5) 0.4715(2) 0.0437(8) Uani 1 1 d . . .
H13A H 0.4205 0.7377 0.4162 0.052 Uiso 1 1 calc R . .
C14 C 0.3889(2) 0.8589(5) 0.5244(2) 0.0494(9) Uani 1 1 d . . .
H14A H 0.3276 0.8914 0.5052 0.059 Uiso 1 1 calc R . .
C15 C 0.4251(2) 0.9015(5) 0.6059(2) 0.0478(8) Uani 1 1 d . . .
H15A H 0.3888 0.9631 0.6426 0.057 Uiso 1 1 calc R . .
C16 C 0.5168(2) 0.8510(4) 0.6324(2) 0.0385(7) Uani 1 1 d . . .
H16A H 0.5419 0.8801 0.6873 0.046 Uiso 1 1 calc R . .
O1 O 0.73846(13) 0.9282(2) 0.63511(13) 0.0345(5) Uani 1 1 d . . .
O2 O 0.80952(14) 1.0343(2) 0.79724(12) 0.0318(5) Uani 1 1 d . . .
O3 O 0.78992(15) 1.2490(2) 0.65611(15) 0.0411(5) Uani 1 1 d . . .
H3B H 0.7386 1.2790 0.6735 0.062 Uiso 1 1 calc R . .
O4 O 0.86411(13) 0.6451(2) 0.59938(12) 0.0298(4) Uani 1 1 d . . .
O5 O 1.01619(14) 0.5731(3) 0.67277(16) 0.0448(6) Uani 1 1 d . . .
O6 O 0.89596(14) 0.7220(2) 0.74945(12) 0.0323(5) Uani 1 1 d . . .

loop_
_atom_site_aniso_label
_atom_site_aniso_U_11
_atom_site_aniso_U_22
_atom_site_aniso_U_33
_atom_site_aniso_U_23
_atom_site_aniso_U_13
_atom_site_aniso_U_12
Zn1 0.02355(17) 0.02549(18) 0.02131(17) 0.00017(12) -0.00328(12) -0.00425(12)
As1 0.02141(15) 0.02109(16) 0.02473(15) -0.00380(11) 0.00082(10) -0.00208(10)
S1 0.0218(3) 0.0225(3) 0.0317(4) -0.0013(3) -0.0037(3) 0.0004(3)
N1 0.0271(12) 0.0297(13) 0.0243(12) 0.0004(10) -0.0079(9) -0.0043(10)
N2 0.0268(12) 0.0282(13) 0.0333(13) 0.0024(11) -0.0051(10) -0.0028(10)
C1 0.0259(13) 0.0249(14) 0.0202(13) -0.0030(11) 0.0002(10) -0.0049(11)
C2 0.0211(12) 0.0281(15) 0.0222(13) -0.0002(11) -0.0028(10) -0.0025(11)
C3 0.0248(14) 0.0440(18) 0.0363(17) -0.0048(15) 0.0019(12) 0.0041(14)
C4 0.0248(15) 0.064(2) 0.0377(18) 0.0044(16) 0.0089(12) -0.0088(15)
C5 0.0376(17) 0.048(2) 0.0391(18) 0.0108(15) 0.0080(14) -0.0160(15)
C6 0.0348(16) 0.0319(16) 0.0301(16) -0.0001(13) 0.0018(12) -0.0076(13)
C7 0.0305(15) 0.0349(16) 0.0328(16) -0.0052(13) -0.0037(12) -0.0024(13)
C8 0.047(2) 0.052(2) 0.0358(19) -0.0100(16) -0.0002(14) 0.0055(16)
C9 0.065(2) 0.065(2) 0.0292(18) -0.0122(17) -0.0174(15) 0.011(2)
C10 0.0451(19) 0.052(2) 0.0325(17) -0.0030(15) -0.0183(14) 0.0025(16)
C11 0.0285(14) 0.0290(15) 0.0307(15) 0.0039(12) -0.0077(11) -0.0080(12)
C12 0.0253(14) 0.0308(16) 0.0327(16) 0.0097(13) -0.0089(11) -0.0065(12)
C13 0.0336(17) 0.058(2) 0.0379(19) 0.0083(16) -0.0112(13) -0.0001(16)
C14 0.0273(16) 0.061(2) 0.059(2) 0.0147(19) -0.0033(15) 0.0084(16)
C15 0.0352(18) 0.049(2) 0.060(2) 0.0030(18) 0.0064(15) 0.0075(16)
C16 0.0353(17) 0.0403(19) 0.0394(18) -0.0039(15) -0.0014(13) -0.0014(14)
O1 0.0271(10) 0.0298(11) 0.0450(13) -0.0101(9) -0.0112(9) -0.0030(9)
O2 0.0383(11) 0.0344(12) 0.0231(10) -0.0044(9) 0.0046(8) 0.0050(9)
O3 0.0443(13) 0.0271(11) 0.0536(14) 0.0051(11) 0.0161(10) 0.0083(10)
O4 0.0241(10) 0.0343(11) 0.0305(11) -0.0069(9) -0.0026(8) -0.0043(8)
O5 0.0284(11) 0.0312(12) 0.0738(17) -0.0017(11) -0.0046(10) 0.0089(9)
O6 0.0368(11) 0.0321(11) 0.0278(11) 0.0005(9) 0.0009(8) -0.0079(9)

loop_
_atom_type_symbol
_atom_type_description
_atom_type_scat_dispersion_real
_atom_type_scat_dispersion_imag
_atom_type_scat_source
C C 0.0033 0.0016 'International Tables Vol C Tables 4.2.6.8 and 6.1.1.4'
H H 0.0000 0.0000 'International Tables Vol C Tables 4.2.6.8 and 6.1.1.4'
N N 0.0061 0.0033 'International Tables Vol C Tables 4.2.6.8 and 6.1.1.4'
O O 0.0106 0.0060 'International Tables Vol C Tables 4.2.6.8 and 6.1.1.4'
S S 0.1246 0.1234 'International Tables Vol C Tables 4.2.6.8 and 6.1.1.4'
Zn Zn 0.2839 1.4301 'International Tables Vol C Tables 4.2.6.8 and 6.1.1.4'
As As 0.0499 2.0058 'International Tables Vol C Tables 4.2.6.8 and 6.1.1.4'

loop_
_geom_angle_atom_site_label_1
_geom_angle_atom_site_label_2
_geom_angle_atom_site_label_3
_geom_angle
_geom_angle_site_symmetry_1
_geom_angle_site_symmetry_3
_geom_angle_publ_flag
O1 Zn1 O2 123.46(9) . 2_646 ?
O1 Zn1 N1 123.03(9) . . ?
O2 Zn1 N1 112.25(9) 2_646 . ?
O1 Zn1 O4 93.09(8) . . ?
O2 Zn1 O4 100.03(8) 2_646 . ?
N1 Zn1 O4 88.05(8) . . ?
O1 Zn1 N2 85.87(9) . . ?
O2 Zn1 N2 96.40(9) 2_646 . ?
N1 Zn1 N2 76.69(9) . . ?
O4 Zn1 N2 160.90(8) . . ?
O1 As1 O2 114.09(10) . . ?
O1 As1 O3 106.88(10) . . ?
O2 As1 O3 111.26(10) . . ?
O1 As1 C1 111.07(10) . . ?
O2 As1 C1 114.12(10) . . ?
O3 As1 C1 98.06(11) . . ?
O5 S1 O6 115.05(14) . . ?
O5 S1 O4 112.66(13) . . ?
O6 S1 O4 111.55(11) . . ?
O5 S1 C2 106.02(13) . . ?
O6 S1 C2 104.68(12) . . ?
O4 S1 C2 105.95(12) . . ?
C7 N1 C11 119.0(2) . . ?
C7 N1 Zn1 124.45(18) . . ?
C11 N1 Zn1 116.53(19) . . ?
C16 N2 C12 119.5(3) . . ?
C16 N2 Zn1 124.6(2) . . ?
C12 N2 Zn1 115.69(19) . . ?
C6 C1 C2 119.7(3) . . ?
C6 C1 As1 116.2(2) . . ?
C2 C1 As1 123.86(19) . . ?
C3 C2 C1 119.1(3) . . ?
C3 C2 S1 118.6(2) . . ?
C1 C2 S1 122.35(19) . . ?
C4 C3 C2 120.4(3) . . ?
C4 C3 H3A 119.8 . . ?
C2 C3 H3A 119.8 . . ?
C5 C4 C3 120.4(3) . . ?
C5 C4 H4A 119.8 . . ?
C3 C4 H4A 119.8 . . ?
C4 C5 C6 120.2(3) . . ?
C4 C5 H5A 119.9 . . ?
C6 C5 H5A 119.9 . . ?
C5 C6 C1 120.2(3) . . ?
C5 C6 H6A 119.9 . . ?
C1 C6 H6A 119.9 . . ?
N1 C7 C8 122.9(3) . . ?
N1 C7 H7A 118.6 . . ?
C8 C7 H7A 118.6 . . ?
C7 C8 C9 118.3(3) . . ?
C7 C8 H8A 120.8 . . ?
C9 C8 H8A 120.8 . . ?
C10 C9 C8 119.1(3) . . ?
C10 C9 H9A 120.4 . . ?
C8 C9 H9A 120.4 . . ?
C11 C10 C9 119.4(3) . . ?
C11 C10 H10A 120.3 . . ?
C9 C10 H10A 120.3 . . ?
N1 C11 C10 121.3(3) . . ?
N1 C11 C12 115.8(2) . . ?
C10 C11 C12 123.0(3) . . ?
N2 C12 C13 121.5(3) . . ?
N2 C12 C11 115.2(2) . . ?
C13 C12 C11 123.3(3) . . ?
C14 C13 C12 118.9(3) . . ?
C14 C13 H13A 120.6 . . ?
C12 C13 H13A 120.6 . . ?
C15 C14 C13 119.6(3) . . ?
C15 C14 H14A 120.2 . . ?
C13 C14 H14A 120.2 . . ?
C14 C15 C16 118.6(3) . . ?
C14 C15 H15A 120.7 . . ?
C16 C15 H15A 120.7 . . ?
N2 C16 C15 121.9(3) . . ?
N2 C16 H16A 119.0 . . ?
C15 C16 H16A 119.0 . . ?
As1 O1 Zn1 139.81(12) . . ?
As1 O2 Zn1 132.78(12) . 2_656 ?
As1 O3 H3B 109.5 . . ?
S1 O4 Zn1 121.89(11) . . ?

loop_
_geom_bond_atom_site_label_1
_geom_bond_atom_site_label_2
_geom_bond_distance
_geom_bond_site_symmetry_2
_geom_bond_publ_flag
Zn1 O1 1.950(2) . ?
Zn1 O2 1.9502(19) 2_646 ?
Zn1 N1 2.104(2) . ?
Zn1 O4 2.1281(18) . ?
Zn1 N2 2.152(2) . ?
As1 O1 1.6500(18) . ?
As1 O2 1.6597(19) . ?
As1 O3 1.721(2) . ?
As1 C1 1.932(3) . ?
S1 O5 1.438(2) . ?
S1 O6 1.453(2) . ?
S1 O4 1.4725(19) . ?
S1 C2 1.786(3) . ?
N1 C7 1.334(4) . ?
N1 C11 1.348(3) . ?
N2 C16 1.332(4) . ?
N2 C12 1.336(4) . ?
C1 C6 1.384(4) . ?
C1 C2 1.395(4) . ?
C2 C3 1.393(4) . ?
C3 C4 1.378(4) . ?
C3 H3A 0.9300 . ?
C4 C5 1.365(4) . ?
C4 H4A 0.9300 . ?
C5 C6 1.384(4) . ?
C5 H5A 0.9300 . ?
C6 H6A 0.9300 . ?
C7 C8 1.377(4) . ?
C7 H7A 0.9300 . ?
C8 C9 1.384(5) . ?
C8 H8A 0.9300 . ?
C9 C10 1.382(5) . ?
C9 H9A 0.9300 . ?
C10 C11 1.381(4) . ?
C10 H10A 0.9300 . ?
C11 C12 1.486(4) . ?
C12 C13 1.386(4) . ?
C13 C14 1.375(5) . ?
C13 H13A 0.9300 . ?
C14 C15 1.374(5) . ?
C14 H14A 0.9300 . ?
C15 C16 1.386(4) . ?
C15 H15A 0.9300 . ?
C16 H16A 0.9300 . ?
O2 Zn1 1.9502(19) 2_656 ?
O3 H3B 0.8200 . ?

loop_
_geom_hbond_atom_site_label_D
_geom_hbond_atom_site_label_H
_geom_hbond_atom_site_label_A
_geom_hbond_distance_DH
_geom_hbond_distance_HA
_geom_hbond_distance_DA
_geom_hbond_angle_DHA
_geom_hbond_site_symmetry_A
O3 H3B O2 0.82 2.23 2.814(3) 128.6 2_656
O3 H3B O6 0.82 2.34 3.074(3) 149.4 2_656
